data_7244378
loop_
_publ_author_name
'Lin, Liting'
'Li, Xiaoqian'
'Qian, Kun'
'Cheng, Lin'
'Zhong, Youquan'
'Xu, Hua'

_publ_section_title
;
 PO(CH2CH2CF3)3: an organic ultraviolet nonlinear optical material without
 any anionic group
;
_journal_issue 8
_journal_name_full 'RSC Advances'
_journal_page_first 4955
_journal_page_last 4960
_journal_paper_doi 10.1039/D1RA08768A
_journal_volume 12
_journal_year 2022
_chemical_absolute_configuration unk
_chemical_formula_moiety 'C9 H12 F9 O1 P1'
_chemical_formula_sum 'C9 H12 F9 O P'
_chemical_formula_weight 338.154
_space_group_crystal_system trigonal
_space_group_IT_number 161
_space_group_name_Hall 'R 3 -2"c'
_space_group_name_H-M_alt 'R 3 c :H'
_symmetry_Int_Tables_number 161
_audit_creation_date 2020-07-02
_audit_creation_method
;
Olex2 1.3
(compiled 2020.02.04 svn.rd84adfe8 for OlexSys, GUI svn.r6032)
;
_audit_update_record
;
2020-07-02 deposited with the CCDC.	2022-01-24 downloaded from the CCDC.
;
_cell_angle_alpha 90
_cell_angle_beta 90
_cell_angle_gamma 120
_cell_formula_units_Z 6
_cell_length_a 15.3547(5)
_cell_length_b 15.3547(5)
_cell_length_c 10.0767(5)
_cell_measurement_reflns_used 4011
_cell_measurement_temperature 296.15
_cell_measurement_theta_max 31.2670
_cell_measurement_theta_min 2.6620
_cell_volume 2057.46(14)
_computing_molecular_graphics 'Olex2 1.3 (Dolomanov et al., 2009)'
_computing_publication_material 'Olex2 1.3 (Dolomanov et al., 2009)'
_computing_structure_refinement 'olex2.refine 1.3 (Bourhis et al., 2015)'
_diffrn_ambient_temperature 296.15
_diffrn_measured_fraction_theta_full 1.0000
_diffrn_measured_fraction_theta_max 0.8789
_diffrn_measurement_device_type 'multiwire proportional'
_diffrn_measurement_method 'phi and omega scans'
_diffrn_radiation_monochromator graphite
_diffrn_radiation_type 'Mo K\a'
_diffrn_radiation_wavelength 0.71073
_diffrn_reflns_av_R_equivalents 0.0217
_diffrn_reflns_av_unetI/netI 0.0164
_diffrn_reflns_Laue_measured_fraction_full 1.0000
_diffrn_reflns_Laue_measured_fraction_max 0.8789
_diffrn_reflns_limit_h_max 19
_diffrn_reflns_limit_h_min -21
_diffrn_reflns_limit_k_max 20
_diffrn_reflns_limit_k_min -18
_diffrn_reflns_limit_l_max 12
_diffrn_reflns_limit_l_min -13
_diffrn_reflns_number 5439
_diffrn_reflns_point_group_measured_fraction_full 0.9750
_diffrn_reflns_point_group_measured_fraction_max 0.7987
_diffrn_reflns_theta_full 25.2417
_diffrn_reflns_theta_max 31.58
_diffrn_reflns_theta_min 2.65
_exptl_absorpt_coefficient_mu 0.297
_exptl_absorpt_correction_type none
_exptl_crystal_colour white
_exptl_crystal_colour_primary white
_exptl_crystal_density_diffrn 1.638
_exptl_crystal_description needle
_exptl_crystal_F_000 1021.760
_exptl_crystal_size_max 0.24
_exptl_crystal_size_mid 0.18
_exptl_crystal_size_min 0.12
_refine_diff_density_max 0.3221
_refine_diff_density_min -0.2387
_refine_diff_density_rms 0.0450
_refine_ls_abs_structure_details 'Flack, H. D. (1983). Acta Cryst. A39, 876-881.'
_refine_ls_abs_structure_Flack 0.01(18)
_refine_ls_d_res_high 0.6785
_refine_ls_d_res_low 7.6774
_refine_ls_goodness_of_fit_ref 1.0258
_refine_ls_hydrogen_treatment constr
_refine_ls_matrix_type full
_refine_ls_number_constraints 6
_refine_ls_number_parameters 61
_refine_ls_number_reflns 1218
_refine_ls_number_restraints 1
_refine_ls_restrained_S_all 1.0258
_refine_ls_R_factor_all 0.0408
_refine_ls_R_factor_gt 0.0378
_refine_ls_shift/su_max 0.0006
_refine_ls_shift/su_mean 0.0000
_refine_ls_structure_factor_coef Fsqd
_refine_ls_weighting_details 'w=1/[\s^2^(Fo^2^)+(0.0691P)^2^+1.1095P] where P=(Fo^2^+2Fc^2^)/3'
_refine_ls_weighting_scheme calc
_refine_ls_wR_factor_gt 0.1070
_refine_ls_wR_factor_ref 0.1095
_reflns_Friedel_coverage 0.717
_reflns_limit_h_max 18
_reflns_limit_h_min -17
_reflns_limit_k_max 10
_reflns_limit_k_min -10
_reflns_limit_l_max 12
_reflns_limit_l_min -13
_reflns_number_gt 1103
_reflns_number_total 1218
_reflns_threshold_expression I>=2u(I)
_cod_data_source_file d1ra08768a2.cif
_cod_data_source_block R3C
_cod_original_sg_symbol_Hall ' R 3 -2"c'
_cod_original_sg_symbol_H-M 'R 3 c'
_cod_database_code 7244378
_olex2_refinement_description
;
1. Fixed Uiso
 At 1.2 times of:
  All C(H,H) groups
2.a Secondary CH2 refined with riding coordinates:
 C1(H1a,H1b), C2(H2a,H2b)
;
_olex2_submission_special_instructions 'No special instructions were received'

loop_
_space_group_symop_id
_space_group_symop_operation_xyz
1 x,y,z
2 -y,x-y,z
3 -x+y,-x,z
4 -x+y,y,z+1/2
5 x,x-y,z+1/2
6 -y,-x,z+1/2
7 x+1/3,y+2/3,z+2/3
8 -y+1/3,x-y+2/3,z+2/3
9 -x+y+1/3,-x+2/3,z+2/3
10 -x+y+1/3,y+2/3,z+7/6
11 x+1/3,x-y+2/3,z+7/6
12 -y+1/3,-x+2/3,z+7/6
13 x+2/3,y+1/3,z+1/3
14 -y+2/3,x-y+1/3,z+1/3
15 -x+y+2/3,-x+1/3,z+1/3
16 -x+y+2/3,y+1/3,z+5/6
17 x+2/3,x-y+1/3,z+5/6
18 -y+2/3,-x+1/3,z+5/6

loop_
_atom_site_label
_atom_site_type_symbol
_atom_site_fract_x
_atom_site_fract_y
_atom_site_fract_z
_atom_site_U_iso_or_equiv
_atom_site_adp_type
_atom_site_occupancy
_atom_site_site_symmetry_order
_atom_site_refinement_flags_posn
_atom_site_refinement_flags_adp
_atom_site_refinement_flags_occupancy
P1 P 0.0 1.0 0.09596(10) 0.03060(19) Uani 1.000000 3 S T P
C1 C 0.09891(15) 0.98333(15) 0.1656(2) 0.0379(4) Uani 1.000000 1 . . .
H1a H 0.16265(15) 1.04518(15) 0.1554(2) 0.0455(4) Uiso 1.000000 1 R . .
H1b H 0.08679(15) 0.96945(15) 0.2597(2) 0.0455(4) Uiso 1.000000 1 R . .
F1 F 0.1914(2) 0.8722(3) 0.2735(2) 0.0964(7) Uani 1.000000 1 . . .
C3 C 0.1920(2) 0.8890(2) 0.1446(3) 0.0619(7) Uani 1.000000 1 . . .
O1 O 0.0 1.0 -0.0525(3) 0.0434(6) Uani 1.000000 3 S T P
F2 F 0.28041(18) 0.9720(2) 0.1270(3) 0.1207(11) Uani 1.000000 1 . . .
C2 C 0.1054(2) 0.8982(2) 0.0994(3) 0.0597(8) Uani 1.000000 1 . . .
H2a H 0.0439(2) 0.8355(2) 0.1172(3) 0.0717(9) Uiso 1.000000 1 R . .
H2b H 0.1102(2) 0.9087(2) 0.0042(3) 0.0717(9) Uiso 1.000000 1 R . .
F3 F 0.1967(2) 0.8136(2) 0.0857(3) 0.1047(11) Uani 1.000000 1 . . .

loop_
_atom_site_aniso_label
_atom_site_aniso_U_11
_atom_site_aniso_U_22
_atom_site_aniso_U_33
_atom_site_aniso_U_12
_atom_site_aniso_U_13
_atom_site_aniso_U_23
P1 0.0320(2) 0.0320(2) 0.0279(3) 0.01598(12) -0.000000 0.000000
C1 0.0347(9) 0.0407(10) 0.0411(8) 0.0210(8) -0.0034(6) -0.0023(7)
F1 0.1291(19) 0.1254(18) 0.0797(13) 0.0975(16) -0.0123(13) 0.0118(12)
C3 0.0694(18) 0.0659(16) 0.0709(16) 0.0493(16) 0.0066(13) 0.0087(13)
O1 0.0516(10) 0.0516(10) 0.0272(11) 0.0258(5) -0.000000 0.000000
F2 0.0665(12) 0.119(2) 0.193(3) 0.0594(14) 0.0351(16) 0.045(2)
C2 0.0702(17) 0.0687(17) 0.0641(18) 0.0526(16) -0.0188(12) -0.0222(12)
F3 0.143(3) 0.128(3) 0.109(2) 0.117(3) -0.0091(13) -0.0193(12)

loop_
_atom_type_symbol
_atom_type_scat_dispersion_real
_atom_type_scat_dispersion_imag
_atom_type_scat_Cromer_Mann_a1
_atom_type_scat_Cromer_Mann_a2
_atom_type_scat_Cromer_Mann_a3
_atom_type_scat_Cromer_Mann_a4
_atom_type_scat_Cromer_Mann_b1
_atom_type_scat_Cromer_Mann_b2
_atom_type_scat_Cromer_Mann_b3
_atom_type_scat_Cromer_Mann_b4
_atom_type_scat_Cromer_Mann_c
_atom_type_scat_source
_atom_type_scat_dispersion_source
H 0.00000 0.00000 0.49300 0.32291 0.14019 0.04081 10.51090 26.12570 3.14236 57.79970 0.0030380000826 'International Tables Volume C Table 6.1.1.4 (pp. 500-502)' 'Henke, Gullikson and Davis, At. Data and Nucl. Data Tables, 1993, 54, 2'
C 0.00347 0.00161 2.31000 1.02000 1.58860 0.86500 20.84390 10.20750 0.56870 51.65120 0.215599998832 'International Tables Volume C Table 6.1.1.4 (pp. 500-502)' 'Henke, Gullikson and Davis, At. Data and Nucl. Data Tables, 1993, 54, 2'
F 0.01794 0.01033 3.53920 2.64120 1.51700 1.02430 10.28250 4.29440 0.26150 26.14760 0.277599990368 'International Tables Volume C Table 6.1.1.4 (pp. 500-502)' 'Henke, Gullikson and Davis, At. Data and Nucl. Data Tables, 1993, 54, 2'
O 0.01158 0.00611 3.04850 2.28680 1.54630 0.86700 13.27710 5.70110 0.32390 32.90890 0.250800013542 'International Tables Volume C Table 6.1.1.4 (pp. 500-502)' 'Henke, Gullikson and Davis, At. Data and Nucl. Data Tables, 1993, 54, 2'
P 0.10434 0.09671 6.43450 4.17910 1.78000 1.49080 1.90670 27.15700 0.52600 68.16450 1.11489999294 'International Tables Volume C Table 6.1.1.4 (pp. 500-502)' 'Henke, Gullikson and Davis, At. Data and Nucl. Data Tables, 1993, 54, 2'

loop_
_geom_angle_atom_site_label_1
_geom_angle_atom_site_label_2
_geom_angle_atom_site_label_3
_geom_angle
_geom_angle_site_symmetry_1
_geom_angle_site_symmetry_3
_geom_angle_publ_flag
C1 P1 C1 105.85(8) . 2_675 ?
C1 P1 C1 105.85(8) 3_465 2_675 ?
C1 P1 C1 105.85(8) 3_465 . ?
O1 P1 C1 112.89(8) . 2_675 ?
O1 P1 C1 112.89(8) . . ?
O1 P1 C1 112.89(8) . 3_465 ?
C2 C1 P1 112.02(15) . 3_465 ?
F2 C3 F1 102.8(3) . . ?
C2 C3 F1 113.7(3) . . ?
C2 C3 F2 113.8(2) . . ?
F3 C3 F1 105.4(3) . . ?
F3 C3 F2 107.4(3) . . ?
F3 C3 C2 112.8(3) . . ?
C3 C2 C1 113.4(2) . . ?

loop_
_geom_bond_atom_site_label_1
_geom_bond_atom_site_label_2
_geom_bond_distance
_geom_bond_site_symmetry_2
_geom_bond_publ_flag
P1 C1 1.8036(19) 3_465 ?
P1 C1 1.8036(19) 2_675 ?
P1 C1 1.8036(19) . ?
P1 O1 1.496(3) . ?
C1 C2 1.515(3) . ?
F1 C3 1.324(4) . ?
C3 F2 1.330(4) . ?
C3 C2 1.477(4) . ?
C3 F3 1.334(4) . ?
